data_4301735
loop_
_publ_author_name
'Sushobhan Ghosh'
'Partha Sarathi Mukherjee'

_publ_section_title
;
Self-Assembled Pd(II) Metallocycles Using an Ambidentate Donor and the
Study of Square-Triangle Equilibria
;
_journal_name_full 'Inorganic Chemistry'
_journal_page_first 2605
_journal_page_last 2613
_journal_paper_doi 10.1021/ic802254f
_journal_volume 48
_journal_year 2009
_chemical_formula_moiety C160H128Fe4N4O8P8Pd4,6(C1O1H4),4(C1F3S1O3)
_chemical_formula_sum 'C170 H152 F12 Fe4 N4 O26 P8 Pd4 S4'
_chemical_formula_weight 3919.96
_chemical_name_common 1a
_chemical_name_systematic
;
 ?
;
_space_group_IT_number 2
_symmetry_cell_setting triclinic
_symmetry_space_group_name_Hall '-P 1'
_symmetry_space_group_name_H-M 'P -1'
_atom_sites_solution_hydrogens geom
_atom_sites_solution_primary direct
_atom_sites_solution_secondary difmap
_audit_creation_method SHELXL-97
_cell_angle_alpha 101.0170(10)
_cell_angle_beta 105.5100(10)
_cell_angle_gamma 105.5460(10)
_cell_formula_units_Z 1
_cell_length_a 13.1243(3)
_cell_length_b 18.9229(4)
_cell_length_c 20.2725(5)
_cell_measurement_temperature 123(1)
_cell_volume 4482.70(18)
_computing_cell_refinement 'Bruker SMART (Bruker)'
_computing_data_collection 'Bruker SMART (Bruker)'
_computing_data_reduction 'Bruker SAINT (Bruker)'
_computing_molecular_graphics 'X-Seed (Barbour, 1999)'
_computing_publication_material 'CIFTAB (Sheldrick, 1997)'
_computing_structure_refinement 'SHELXL-97 (Sheldrick, 1997)'
_computing_structure_solution 'SHELXS-97 (Sheldrick, 1990)'
_diffrn_ambient_temperature 123(1)
_diffrn_measured_fraction_theta_full 0.998
_diffrn_measured_fraction_theta_max 0.998
_diffrn_measurement_device_type 'Bruker X8 Apex II CCD'
_diffrn_measurement_method 'phi and omega scans'
_diffrn_radiation_monochromator graphite
_diffrn_radiation_source 'fine-focus sealed tube'
_diffrn_radiation_type MoK\a
_diffrn_radiation_wavelength 0.71073
_diffrn_reflns_av_R_equivalents 0.0272
_diffrn_reflns_av_sigmaI/netI 0.0369
_diffrn_reflns_limit_h_max 17
_diffrn_reflns_limit_h_min -17
_diffrn_reflns_limit_k_max 24
_diffrn_reflns_limit_k_min -24
_diffrn_reflns_limit_l_max 26
_diffrn_reflns_limit_l_min -26
_diffrn_reflns_number 52709
_diffrn_reflns_theta_full 27.50
_diffrn_reflns_theta_max 27.50
_diffrn_reflns_theta_min 1.71
_diffrn_standards_number 0
_exptl_absorpt_coefficient_mu 0.901
_exptl_absorpt_correction_T_max 0.8996
_exptl_absorpt_correction_T_min 0.7613
_exptl_absorpt_correction_type multi-scan
_exptl_absorpt_process_details SADABS
_exptl_crystal_colour 'dark red'
_exptl_crystal_density_diffrn 1.452
_exptl_crystal_density_method 'not measured'
_exptl_crystal_description prism
_exptl_crystal_F_000 1988
_exptl_crystal_size_max 0.32
_exptl_crystal_size_mid 0.24
_exptl_crystal_size_min 0.12
_platon_squeeze_details
;
;
_refine_diff_density_max 1.503
_refine_diff_density_min -0.912
_refine_diff_density_rms 0.077
_refine_ls_extinction_method none
_refine_ls_goodness_of_fit_ref 1.059
_refine_ls_hydrogen_treatment constr
_refine_ls_matrix_type full
_refine_ls_number_parameters 1124
_refine_ls_number_reflns 20555
_refine_ls_number_restraints 0
_refine_ls_restrained_S_all 1.059
_refine_ls_R_factor_all 0.0422
_refine_ls_R_factor_gt 0.0374
_refine_ls_shift/su_max 0.007
_refine_ls_shift/su_mean 0.000
_refine_ls_structure_factor_coef Fsqd
_refine_ls_weighting_details 'calc w=1/[\s^2^(Fo^2^)+(0.2000P)^2^+0.0000P] where P=(Fo^2^+2Fc^2^)/3'
_refine_ls_weighting_scheme calc
_refine_ls_wR_factor_gt 0.0882
_refine_ls_wR_factor_ref 0.0913
_reflns_number_gt 18482
_reflns_number_total 20555
_reflns_threshold_expression >2sigma(I)
_cod_data_source_file ic802254f_si_001_1.cif
_cod_data_source_block 1a
_cod_depositor_comments
;
The following automatic conversions were performed:
'_exptl_absorpt_correction_type' value 'Multi-scan' changed to
'multi-scan' according to
'/home/saulius/struct/CIF-dictionaries/cif_core.dic' dictionary named
'cif_core.dic' version 2.4.1 from 2010-06-29.

Automatic conversion script
Id: cif_fix_enum 1527 2010-12-29 10:47:43Z saulius 
;
_cod_database_code 4301735

loop_
_symmetry_equiv_pos_as_xyz
'x, y, z'
'-x, -y, -z'

loop_
_atom_site_label
_atom_site_type_symbol
_atom_site_fract_x
_atom_site_fract_y
_atom_site_fract_z
_atom_site_U_iso_or_equiv
_atom_site_adp_type
_atom_site_occupancy
_atom_site_symmetry_multiplicity
_atom_site_calc_flag
_atom_site_refinement_flags
_atom_site_disorder_assembly
_atom_site_disorder_group
Pd1 Pd 0.893074(15) 0.644134(10) 0.244081(10) 0.01810(5) Uani 1 1 d . . .
Fe1 Fe 0.67322(3) 0.75130(2) 0.160593(19) 0.01957(8) Uani 1 1 d . . .
P1 P 0.73611(5) 0.59008(3) 0.14295(3) 0.01836(12) Uani 1 1 d . . .
O1 O 1.23618(15) 0.79715(10) 0.59917(9) 0.0254(4) Uani 1 1 d . . .
N1 N 1.01879(18) 0.68264(12) 0.34364(11) 0.0218(4) Uani 1 1 d . . .
C1 C 0.9912(3) 0.7088(2) 0.39967(16) 0.0455(9) Uani 1 1 d . . .
H1 H 0.9184 0.7124 0.3919 0.055 Uiso 1 1 calc R . .
S1A S 0.97352(7) 0.10791(5) 0.22338(5) 0.0431(2) Uani 1 1 d . . .
F1A F 1.1002(2) 0.02970(15) 0.19273(15) 0.0714(7) Uani 1 1 d . . .
O1A O 0.8761(2) 0.04170(17) 0.18655(15) 0.0620(8) Uani 1 1 d . . .
C1A C 1.0835(3) 0.0679(2) 0.2494(2) 0.0467(8) Uani 1 1 d . . .
S1B S 0.33373(10) 0.70704(9) 0.24589(7) 0.0350(4) Uani 0.677(3) 1 d P A 1
F1B F 0.3319(5) 0.5666(2) 0.2333(3) 0.0787(14) Uani 0.677(3) 1 d P A 1
O1B O 0.2178(8) 0.6805(4) 0.2209(4) 0.0481(19) Uani 0.677(3) 1 d P A 1
C1B C 0.3711(5) 0.6334(3) 0.2813(3) 0.0427(12) Uani 0.677(3) 1 d P A 1
S1C S 0.4255(2) 0.70330(14) 0.31286(14) 0.0390(8) Uani 0.323(3) 1 d P A 2
F1C F 0.2733(9) 0.5859(5) 0.2096(4) 0.072(3) Uani 0.323(3) 1 d P A 2
O1C O 0.3711(7) 0.6735(6) 0.3593(5) 0.051(2) Uani 0.323(3) 1 d P A 2
C1C C 0.3230(12) 0.6621(7) 0.2277(7) 0.055(3) Uani 0.323(3) 1 d P A 2
Pd2 Pd 0.662633(16) 0.172667(10) 0.295606(10) 0.01861(5) Uani 1 1 d . . .
Fe2 Fe 0.44163(3) -0.04191(2) 0.150223(19) 0.02070(8) Uani 1 1 d . . .
P2 P 0.93789(5) 0.76306(3) 0.23017(3) 0.01785(12) Uani 1 1 d . . .
O2 O 1.32441(17) 0.71672(11) 0.56862(10) 0.0330(5) Uani 1 1 d . . .
N2 N 0.75140(19) 0.28057(12) 0.29231(11) 0.0248(5) Uani 1 1 d . . .
C2 C 1.0649(3) 0.7308(2) 0.46871(16) 0.0432(8) Uani 1 1 d . . .
H2 H 1.0437 0.7505 0.5077 0.052 Uiso 1 1 calc R . .
F2A F 1.0587(2) 0.01896(15) 0.28612(16) 0.0743(8) Uani 1 1 d . . .
O2A O 1.0101(2) 0.15184(17) 0.17851(17) 0.0620(8) Uani 1 1 d . . .
F2B F 0.3339(4) 0.6227(3) 0.3347(2) 0.0647(11) Uani 0.677(3) 1 d P A 1
O2B O 0.3807(6) 0.7080(4) 0.1884(5) 0.0446(14) Uani 0.677(3) 1 d P A 1
F2C F 0.3513(13) 0.6820(7) 0.1771(10) 0.059(3) Uani 0.323(3) 1 d P A 2
O2C O 0.4531(8) 0.7822(6) 0.3221(5) 0.046(2) Uani 0.323(3) 1 d P A 2
P3 P 0.56954(5) 0.14352(4) 0.17735(3) 0.01855(12) Uani 1 1 d . . .
O3 O 0.84980(16) 0.53912(10) 0.26361(10) 0.0290(4) Uani 1 1 d . . .
C3 C 1.1695(2) 0.72382(14) 0.48035(14) 0.0242(5) Uani 1 1 d . . .
F3A F 1.17992(17) 0.12164(15) 0.28831(14) 0.0683(7) Uani 1 1 d . . .
O3A O 0.9713(2) 0.15049(17) 0.28956(16) 0.0642(8) Uani 1 1 d . . .
F3B F 0.4963(7) 0.6594(5) 0.3052(3) 0.080(2) Uani 0.677(3) 1 d P A 1
O3B O 0.3873(5) 0.7727(3) 0.3062(3) 0.0617(14) Uani 0.677(3) 1 d P A 1
F3C F 0.2228(19) 0.6854(16) 0.2289(13) 0.129(9) Uani 0.323(3) 1 d P A 2
O3C O 0.472(2) 0.648(2) 0.3008(19) 0.198(16) Uani 0.323(3) 1 d P A 2
P4 P 0.57232(5) 0.06421(4) 0.31846(3) 0.01745(12) Uani 1 1 d . . .
O4 O 0.99515(17) 0.50630(12) 0.24637(12) 0.0367(5) Uani 1 1 d . . .
C4 C 1.1965(2) 0.69532(18) 0.42241(15) 0.0334(6) Uani 1 1 d . . .
H4 H 1.2676 0.6889 0.4289 0.040 Uiso 1 1 calc R . .
C5 C 1.1201(2) 0.67608(17) 0.35452(15) 0.0313(6) Uani 1 1 d . . .
H5 H 1.1403 0.6577 0.3146 0.038 Uiso 1 1 calc R . .
C6 C 1.2520(2) 0.74647(15) 0.55520(14) 0.0251(5) Uani 1 1 d . . .
C7 C 0.7038(3) 0.33495(16) 0.29517(16) 0.0314(6) Uani 1 1 d . . .
H7 H 0.6338 0.3249 0.3031 0.038 Uiso 1 1 calc R . .
C8 C 0.7540(3) 0.40523(16) 0.28690(16) 0.0313(6) Uani 1 1 d . . .
H8 H 0.7183 0.4428 0.2885 0.038 Uiso 1 1 calc R . .
C9 C 0.8561(2) 0.42056(15) 0.27633(14) 0.0266(6) Uani 1 1 d . . .
C10 C 0.9075(2) 0.36529(16) 0.27653(15) 0.0296(6) Uani 1 1 d . . .
H10 H 0.9792 0.3750 0.2711 0.035 Uiso 1 1 calc R . .
C11 C 0.8530(2) 0.29607(15) 0.28472(15) 0.0273(6) Uani 1 1 d . . .
H11 H 0.8882 0.2583 0.2850 0.033 Uiso 1 1 calc R . .
C12 C 0.9082(2) 0.49477(15) 0.26127(15) 0.0293(6) Uani 1 1 d . . .
C13 C 0.6550(2) 0.64529(14) 0.10552(13) 0.0202(5) Uani 1 1 d . . .
C14 C 0.5502(2) 0.64699(15) 0.11438(14) 0.0235(5) Uani 1 1 d . . .
H14 H 0.5100 0.6173 0.1380 0.028 Uiso 1 1 calc R . .
C15 C 0.5182(2) 0.70094(16) 0.08143(14) 0.0267(6) Uani 1 1 d . . .
H15 H 0.4524 0.7137 0.0792 0.032 Uiso 1 1 calc R . .
C16 C 0.6003(2) 0.73265(15) 0.05248(13) 0.0245(5) Uani 1 1 d . . .
H16 H 0.5989 0.7702 0.0275 0.029 Uiso 1 1 calc R . .
C17 C 0.6857(2) 0.69890(14) 0.06696(13) 0.0222(5) Uani 1 1 d . . .
H17 H 0.7510 0.7099 0.0535 0.027 Uiso 1 1 calc R . .
C18 C 0.8256(2) 0.79816(14) 0.23498(13) 0.0209(5) Uani 1 1 d . . .
C19 C 0.7451(2) 0.76480(14) 0.26617(13) 0.0219(5) Uani 1 1 d . . .
H19 H 0.7466 0.7251 0.2885 0.026 Uiso 1 1 calc R . .
C20 C 0.6634(2) 0.80110(16) 0.25800(14) 0.0274(6) Uani 1 1 d . . .
H20 H 0.5998 0.7896 0.2732 0.033 Uiso 1 1 calc R . .
C21 C 0.6926(2) 0.85723(15) 0.22342(15) 0.0291(6) Uani 1 1 d . . .
H21 H 0.6517 0.8902 0.2115 0.035 Uiso 1 1 calc R . .
C22 C 0.7921(2) 0.85711(14) 0.20920(14) 0.0252(5) Uani 1 1 d . . .
H22 H 0.8300 0.8899 0.1868 0.030 Uiso 1 1 calc R . .
C23 C 0.7643(2) 0.53856(14) 0.06890(14) 0.0212(5) Uani 1 1 d . . .
C24 C 0.8529(2) 0.50959(15) 0.08281(15) 0.0259(5) Uani 1 1 d . . .
H24 H 0.8971 0.5168 0.1307 0.031 Uiso 1 1 calc R . .
C25 C 0.8760(3) 0.47038(17) 0.02675(17) 0.0340(6) Uani 1 1 d . . .
H25 H 0.9357 0.4503 0.0363 0.041 Uiso 1 1 calc R . .
C26 C 0.8128(3) 0.46022(19) -0.04312(18) 0.0386(7) Uani 1 1 d . . .
H26 H 0.8290 0.4333 -0.0814 0.046 Uiso 1 1 calc R . .
C27 C 0.7261(2) 0.48939(18) -0.05702(16) 0.0339(6) Uani 1 1 d . . .
H27 H 0.6833 0.4830 -0.1050 0.041 Uiso 1 1 calc R . .
C28 C 0.7009(2) 0.52806(16) -0.00142(14) 0.0264(5) Uani 1 1 d . . .
H28 H 0.6404 0.5473 -0.0114 0.032 Uiso 1 1 calc R . .
C29 C 0.6309(2) 0.52037(14) 0.16231(14) 0.0227(5) Uani 1 1 d . . .
C30 C 0.5674(2) 0.44930(14) 0.11376(14) 0.0234(5) Uani 1 1 d . . .
H30 H 0.5813 0.4349 0.0704 0.028 Uiso 1 1 calc R . .
C31 C 0.4834(2) 0.39924(16) 0.12868(16) 0.0298(6) Uani 1 1 d . . .
H31 H 0.4400 0.3507 0.0953 0.036 Uiso 1 1 calc R . .
C32 C 0.4626(2) 0.41938(17) 0.19143(18) 0.0354(7) Uani 1 1 d . . .
H32 H 0.4050 0.3849 0.2013 0.042 Uiso 1 1 calc R . .
C33 C 0.5259(3) 0.49000(19) 0.23987(19) 0.0431(8) Uani 1 1 d . . .
H33 H 0.5114 0.5043 0.2831 0.052 Uiso 1 1 calc R . .
C34 C 0.6103(3) 0.54001(17) 0.22585(17) 0.0363(7) Uani 1 1 d . . .
H34 H 0.6544 0.5881 0.2599 0.044 Uiso 1 1 calc R . .
C35 C 0.9653(2) 0.76717(14) 0.14805(13) 0.0206(5) Uani 1 1 d . . .
C36 C 0.9785(2) 0.70441(16) 0.10763(16) 0.0303(6) Uani 1 1 d . . .
H36 H 0.9799 0.6615 0.1253 0.036 Uiso 1 1 calc R . .
C37 C 0.9898(3) 0.7041(2) 0.04119(19) 0.0440(8) Uani 1 1 d . . .
H37 H 0.9970 0.6606 0.0131 0.053 Uiso 1 1 calc R . .
C38 C 0.9906(3) 0.7668(2) 0.01627(17) 0.0441(8) Uani 1 1 d . . .
H38 H 0.9968 0.7661 -0.0295 0.053 Uiso 1 1 calc R . .
C39 C 0.9824(2) 0.83067(19) 0.05728(16) 0.0350(7) Uani 1 1 d . . .
H39 H 0.9848 0.8742 0.0402 0.042 Uiso 1 1 calc R . .
C40 C 0.9706(2) 0.83173(16) 0.12335(15) 0.0275(6) Uani 1 1 d . . .
H40 H 0.9662 0.8762 0.1518 0.033 Uiso 1 1 calc R . .
C41 C 1.0610(2) 0.83477(14) 0.29871(13) 0.0215(5) Uani 1 1 d . . .
C42 C 1.1657(2) 0.84998(17) 0.29128(15) 0.0310(6) Uani 1 1 d . . .
H42 H 1.1748 0.8216 0.2505 0.037 Uiso 1 1 calc R . .
C43 C 1.2573(2) 0.9069(2) 0.34358(16) 0.0409(8) Uani 1 1 d . . .
H43 H 1.3292 0.9176 0.3382 0.049 Uiso 1 1 calc R . .
C44 C 1.2458(3) 0.94791(16) 0.40303(16) 0.0355(7) Uani 1 1 d . . .
H44 H 1.3090 0.9875 0.4380 0.043 Uiso 1 1 calc R . .
C45 C 1.1425(3) 0.93154(19) 0.41179(18) 0.0446(8) Uani 1 1 d . . .
H45 H 1.1346 0.9590 0.4535 0.053 Uiso 1 1 calc R . .
C46 C 1.0497(2) 0.87488(19) 0.35972(16) 0.0391(7) Uani 1 1 d . . .
H46 H 0.9783 0.8636 0.3658 0.047 Uiso 1 1 calc R . .
C47 C 0.5312(2) 0.04681(14) 0.12604(13) 0.0198(5) Uani 1 1 d . . .
C48 C 0.4331(2) 0.00077(16) 0.06511(14) 0.0277(6) Uani 1 1 d . . .
H48 H 0.3748 0.0175 0.0417 0.033 Uiso 1 1 calc R . .
C49 C 0.4389(2) -0.07332(16) 0.04641(14) 0.0310(6) Uani 1 1 d . . .
H49 H 0.3845 -0.1153 0.0084 0.037 Uiso 1 1 calc R . .
C50 C 0.5390(2) -0.07494(16) 0.09346(15) 0.0288(6) Uani 1 1 d . . .
H50 H 0.5632 -0.1180 0.0922 0.035 Uiso 1 1 calc R . .
C51 C 0.5972(2) -0.00126(15) 0.14286(14) 0.0227(5) Uani 1 1 d . . .
H51 H 0.6671 0.0136 0.1802 0.027 Uiso 1 1 calc R . .
C52 C 0.4524(2) -0.01073(14) 0.25305(13) 0.0199(5) Uani 1 1 d . . .
C53 C 0.4398(2) -0.09059(15) 0.23167(14) 0.0239(5) Uani 1 1 d . . .
H53 H 0.4916 -0.1137 0.2522 0.029 Uiso 1 1 calc R . .
C54 C 0.3370(2) -0.12854(16) 0.17487(15) 0.0295(6) Uani 1 1 d . . .
H54 H 0.3076 -0.1816 0.1506 0.035 Uiso 1 1 calc R . .
C55 C 0.2850(2) -0.07393(17) 0.16030(15) 0.0299(6) Uani 1 1 d . . .
H55 H 0.2151 -0.0844 0.1244 0.036 Uiso 1 1 calc R . .
C56 C 0.3542(2) -0.00136(16) 0.20786(14) 0.0241(5) Uani 1 1 d . . .
H56 H 0.3389 0.0452 0.2097 0.029 Uiso 1 1 calc R . .
C57 C 0.6566(2) 0.19716(14) 0.13514(12) 0.0199(5) Uani 1 1 d . . .
C58 C 0.7472(2) 0.17565(15) 0.12688(14) 0.0243(5) Uani 1 1 d . . .
H58 H 0.7595 0.1328 0.1412 0.029 Uiso 1 1 calc R . .
C59 C 0.8191(2) 0.21645(17) 0.09796(16) 0.0306(6) Uani 1 1 d . . .
H59 H 0.8809 0.2017 0.0926 0.037 Uiso 1 1 calc R . .
C60 C 0.8014(2) 0.27876(17) 0.07676(16) 0.0334(6) Uani 1 1 d . . .
H60 H 0.8507 0.3065 0.0566 0.040 Uiso 1 1 calc R . .
C61 C 0.7124(2) 0.30054(17) 0.08482(16) 0.0308(6) Uani 1 1 d . . .
H61 H 0.7000 0.3430 0.0698 0.037 Uiso 1 1 calc R . .
C62 C 0.6405(2) 0.26050(15) 0.11492(14) 0.0259(5) Uani 1 1 d . . .
H62 H 0.5804 0.2765 0.1216 0.031 Uiso 1 1 calc R . .
C63 C 0.4454(2) 0.17104(15) 0.16146(16) 0.0271(6) Uani 1 1 d . . .
C64 C 0.3780(2) 0.16290(17) 0.09248(18) 0.0344(7) Uani 1 1 d . . .
H64 H 0.3973 0.1434 0.0525 0.041 Uiso 1 1 calc R . .
C65 C 0.2822(3) 0.18358(19) 0.0827(2) 0.0485(9) Uani 1 1 d . . .
H65 H 0.2358 0.1779 0.0358 0.058 Uiso 1 1 calc R . .
C66 C 0.2542(3) 0.2121(2) 0.1401(3) 0.0557(11) Uani 1 1 d . . .
H66 H 0.1880 0.2254 0.1325 0.067 Uiso 1 1 calc R . .
C67 C 0.3210(3) 0.2217(2) 0.2087(2) 0.0512(10) Uani 1 1 d . . .
H67 H 0.3016 0.2423 0.2483 0.061 Uiso 1 1 calc R . .
C68 C 0.4167(3) 0.20115(17) 0.21953(19) 0.0354(7) Uani 1 1 d . . .
H68 H 0.4630 0.2076 0.2667 0.042 Uiso 1 1 calc R . .
C69 C 0.5255(2) 0.09717(14) 0.39179(14) 0.0218(5) Uani 1 1 d . . .
C70 C 0.4293(2) 0.11753(16) 0.37712(15) 0.0280(6) Uani 1 1 d . . .
H70 H 0.3833 0.1074 0.3290 0.034 Uiso 1 1 calc R . .
C71 C 0.4003(3) 0.15247(18) 0.43230(18) 0.0358(7) Uani 1 1 d . . .
H71 H 0.3347 0.1665 0.4221 0.043 Uiso 1 1 calc R . .
C72 C 0.4665(3) 0.16692(17) 0.50223(17) 0.0368(7) Uani 1 1 d . . .
H72 H 0.4473 0.1921 0.5400 0.044 Uiso 1 1 calc R . .
C73 C 0.5599(3) 0.14514(16) 0.51758(15) 0.0320(6) Uani 1 1 d . . .
H73 H 0.6036 0.1537 0.5658 0.038 Uiso 1 1 calc R . .
C74 C 0.5906(2) 0.11060(15) 0.46260(14) 0.0256(5) Uani 1 1 d . . .
H74 H 0.6558 0.0962 0.4733 0.031 Uiso 1 1 calc R . .
C75 C 0.6718(2) 0.01833(14) 0.35165(13) 0.0194(5) Uani 1 1 d . . .
C76 C 0.6449(2) -0.03809(14) 0.38567(13) 0.0228(5) Uani 1 1 d . . .
H76 H 0.5725 -0.0540 0.3901 0.027 Uiso 1 1 calc R . .
C77 C 0.7231(2) -0.07083(15) 0.41298(14) 0.0263(5) Uani 1 1 d . . .
H77 H 0.7046 -0.1090 0.4363 0.032 Uiso 1 1 calc R . .
C78 C 0.8286(2) -0.04777(16) 0.40631(14) 0.0284(6) Uani 1 1 d . . .
H78 H 0.8824 -0.0702 0.4252 0.034 Uiso 1 1 calc R . .
C79 C 0.8559(2) 0.00748(16) 0.37239(15) 0.0287(6) Uani 1 1 d . . .
H79 H 0.9281 0.0227 0.3677 0.034 Uiso 1 1 calc R . .
C80 C 0.7783(2) 0.04112(15) 0.34502(13) 0.0231(5) Uani 1 1 d . . .
H80 H 0.7974 0.0794 0.3219 0.028 Uiso 1 1 calc R . .
O81 O 1.0571(3) 0.4186(2) 0.13942(17) 0.0728(9) Uani 1 1 d . . .
H81 H 1.0466 0.4474 0.1721 0.087 Uiso 1 1 calc R . .
C81 C 1.1379(4) 0.3892(3) 0.1691(3) 0.0701(13) Uani 1 1 d . . .
H81A H 1.1872 0.3882 0.1404 0.105 Uiso 1 1 calc R . .
H81B H 1.1015 0.3371 0.1700 0.105 Uiso 1 1 calc R . .
H81C H 1.1824 0.4213 0.2179 0.105 Uiso 1 1 calc R . .
O82 O 1.5140(5) 0.6736(4) 0.6173(5) 0.192(3) Uani 1 1 d . . .
H82 H 1.4722 0.6954 0.5971 0.230 Uiso 1 1 calc R . .
C82 C 1.4729(11) 0.5994(5) 0.5845(9) 0.291(10) Uani 1 1 d . . .
H82A H 1.5226 0.5742 0.6074 0.436 Uiso 1 1 calc R . .
H82B H 1.4674 0.5912 0.5342 0.436 Uiso 1 1 calc R . .
H82C H 1.3980 0.5779 0.5874 0.436 Uiso 1 1 calc R . .
O83 O 0.7966(3) -0.0333(2) 0.04220(17) 0.0755(9) Uani 1 1 d . . .
H83 H 0.8279 -0.0217 0.0866 0.091 Uiso 1 1 calc R . .
C83 C 0.8663(3) 0.0129(3) 0.0130(2) 0.0651(11) Uani 1 1 d . . .
H83A H 0.8460 0.0589 0.0111 0.098 Uiso 1 1 calc R . .
H83B H 0.8559 -0.0160 -0.0353 0.098 Uiso 1 1 calc R . .
H83C H 0.9450 0.0278 0.0430 0.098 Uiso 1 1 calc R . .

loop_
_atom_site_aniso_label
_atom_site_aniso_U_11
_atom_site_aniso_U_22
_atom_site_aniso_U_33
_atom_site_aniso_U_23
_atom_site_aniso_U_13
_atom_site_aniso_U_12
Pd1 0.02131(9) 0.01346(9) 0.01597(9) 0.00371(7) 0.00272(7) 0.00418(7)
Fe1 0.02006(17) 0.01837(17) 0.01723(17) 0.00065(14) 0.00327(13) 0.00777(14)
P1 0.0196(3) 0.0142(3) 0.0175(3) 0.0021(2) 0.0036(2) 0.0040(2)
O1 0.0298(10) 0.0213(9) 0.0180(9) 0.0044(7) 0.0039(7) 0.0027(8)
N1 0.0256(11) 0.0179(10) 0.0167(10) 0.0042(8) 0.0010(8) 0.0058(8)
C1 0.0392(17) 0.076(3) 0.0237(15) 0.0042(16) 0.0060(13) 0.0349(18)
S1A 0.0284(4) 0.0503(5) 0.0552(5) 0.0224(4) 0.0136(3) 0.0158(4)
F1A 0.0704(16) 0.0692(16) 0.0910(19) 0.0205(14) 0.0402(14) 0.0376(13)
O1A 0.0313(12) 0.078(2) 0.0654(18) 0.0288(16) 0.0053(12) 0.0055(13)
C1A 0.0345(17) 0.056(2) 0.063(2) 0.0285(19) 0.0203(16) 0.0231(16)
S1B 0.0458(7) 0.0342(8) 0.0325(6) 0.0096(6) 0.0235(5) 0.0150(5)
F1B 0.136(5) 0.038(2) 0.073(3) 0.010(2) 0.055(3) 0.032(2)
O1B 0.046(4) 0.065(3) 0.033(3) 0.013(3) 0.012(3) 0.019(3)
C1B 0.067(3) 0.039(3) 0.044(3) 0.016(2) 0.037(3) 0.032(3)
S1C 0.0464(15) 0.0348(14) 0.0379(14) 0.0055(11) 0.0223(11) 0.0123(11)
F1C 0.101(7) 0.045(5) 0.044(4) -0.005(4) 0.010(4) 0.008(4)
O1C 0.053(5) 0.059(6) 0.046(5) 0.015(5) 0.029(4) 0.015(5)
C1C 0.083(9) 0.020(6) 0.064(8) -0.002(5) 0.040(7) 0.014(6)
Pd2 0.02368(10) 0.01544(9) 0.01527(9) 0.00557(7) 0.00581(7) 0.00421(7)
Fe2 0.02087(17) 0.02027(17) 0.01607(17) 0.00468(14) 0.00385(13) 0.00198(14)
P2 0.0190(3) 0.0140(3) 0.0171(3) 0.0031(2) 0.0027(2) 0.0043(2)
O2 0.0354(11) 0.0309(10) 0.0271(10) 0.0062(9) 0.0013(8) 0.0131(9)
N2 0.0361(12) 0.0168(10) 0.0199(11) 0.0056(9) 0.0090(9) 0.0066(9)
C2 0.0401(17) 0.067(2) 0.0219(14) 0.0009(15) 0.0077(13) 0.0288(17)
F2A 0.0626(15) 0.0863(18) 0.113(2) 0.0725(17) 0.0425(14) 0.0426(14)
O2A 0.0468(15) 0.0760(19) 0.086(2) 0.0543(17) 0.0285(14) 0.0293(14)
F2B 0.109(3) 0.071(3) 0.059(2) 0.039(2) 0.057(2) 0.059(3)
O2B 0.045(4) 0.050(4) 0.048(3) 0.023(3) 0.030(3) 0.010(3)
F2C 0.059(8) 0.058(8) 0.058(7) 0.013(6) 0.043(6) -0.004(5)
O2C 0.056(5) 0.045(5) 0.041(5) 0.008(4) 0.027(5) 0.016(5)
P3 0.0190(3) 0.0211(3) 0.0173(3) 0.0090(2) 0.0064(2) 0.0067(2)
O3 0.0364(11) 0.0173(9) 0.0279(10) 0.0096(8) 0.0053(8) 0.0037(8)
C3 0.0277(13) 0.0196(12) 0.0205(13) 0.0053(10) 0.0039(10) 0.0047(10)
F3A 0.0341(11) 0.0767(16) 0.0830(17) 0.0299(14) 0.0050(11) 0.0111(11)
O3A 0.0683(18) 0.0652(18) 0.074(2) 0.0174(16) 0.0391(16) 0.0333(15)
F3B 0.081(4) 0.110(4) 0.061(3) 0.016(3) 0.014(2) 0.068(4)
O3B 0.107(4) 0.038(2) 0.041(3) 0.009(2) 0.024(3) 0.028(3)
F3C 0.076(13) 0.25(2) 0.129(16) 0.115(15) 0.074(11) 0.088(13)
O3C 0.103(15) 0.26(3) 0.37(4) 0.20(3) 0.15(2) 0.14(2)
P4 0.0190(3) 0.0178(3) 0.0152(3) 0.0061(2) 0.0056(2) 0.0048(2)
O4 0.0344(11) 0.0282(10) 0.0456(13) 0.0159(10) 0.0115(9) 0.0060(9)
C4 0.0256(14) 0.0414(17) 0.0269(14) 0.0005(13) 0.0051(11) 0.0119(12)
C5 0.0256(13) 0.0390(16) 0.0220(13) 0.0007(12) 0.0069(11) 0.0065(12)
C6 0.0309(13) 0.0198(12) 0.0190(12) 0.0063(10) 0.0050(10) 0.0027(10)
C7 0.0410(16) 0.0234(13) 0.0354(16) 0.0112(12) 0.0199(13) 0.0109(12)
C8 0.0455(17) 0.0207(13) 0.0329(15) 0.0101(12) 0.0172(13) 0.0137(12)
C9 0.0347(14) 0.0187(12) 0.0186(12) 0.0045(10) 0.0035(10) 0.0027(11)
C10 0.0257(13) 0.0256(13) 0.0318(15) 0.0118(12) 0.0027(11) 0.0043(11)
C11 0.0284(13) 0.0212(12) 0.0281(14) 0.0088(11) 0.0043(11) 0.0056(11)
C12 0.0343(15) 0.0196(12) 0.0237(14) 0.0052(11) 0.0010(11) 0.0022(11)
C13 0.0200(11) 0.0175(11) 0.0163(11) 0.0000(9) 0.0010(9) 0.0043(9)
C14 0.0189(12) 0.0227(12) 0.0209(12) -0.0010(10) 0.0034(9) 0.0031(10)
C15 0.0212(12) 0.0289(14) 0.0219(13) -0.0026(11) -0.0008(10) 0.0107(11)
C16 0.0285(13) 0.0236(12) 0.0170(12) 0.0019(10) 0.0015(10) 0.0110(11)
C17 0.0260(12) 0.0211(12) 0.0171(12) 0.0015(10) 0.0055(10) 0.0087(10)
C18 0.0201(11) 0.0157(11) 0.0203(12) 0.0000(9) 0.0018(9) 0.0044(9)
C19 0.0216(12) 0.0221(12) 0.0165(12) 0.0001(10) 0.0032(9) 0.0059(10)
C20 0.0267(13) 0.0308(14) 0.0181(12) -0.0048(11) 0.0047(10) 0.0102(11)
C21 0.0317(14) 0.0233(13) 0.0262(14) -0.0043(11) 0.0024(11) 0.0150(11)
C22 0.0269(13) 0.0160(11) 0.0266(13) 0.0020(10) 0.0021(10) 0.0074(10)
C23 0.0216(12) 0.0156(11) 0.0241(13) 0.0031(10) 0.0080(10) 0.0042(9)
C24 0.0281(13) 0.0224(12) 0.0298(14) 0.0093(11) 0.0111(11) 0.0100(11)
C25 0.0382(16) 0.0335(15) 0.0418(17) 0.0126(14) 0.0235(14) 0.0185(13)
C26 0.0437(17) 0.0405(17) 0.0389(17) 0.0055(14) 0.0262(14) 0.0174(14)
C27 0.0322(15) 0.0398(16) 0.0244(14) 0.0013(12) 0.0106(12) 0.0080(13)
C28 0.0231(12) 0.0279(13) 0.0240(13) 0.0023(11) 0.0066(10) 0.0069(11)
C29 0.0237(12) 0.0170(11) 0.0257(13) 0.0064(10) 0.0071(10) 0.0050(10)
C30 0.0217(12) 0.0191(12) 0.0234(13) 0.0031(10) 0.0033(10) 0.0040(10)
C31 0.0244(13) 0.0222(13) 0.0351(15) 0.0055(12) 0.0033(11) 0.0043(11)
C32 0.0291(14) 0.0290(15) 0.0508(19) 0.0162(14) 0.0175(13) 0.0064(12)
C33 0.054(2) 0.0349(17) 0.0458(19) 0.0091(15) 0.0339(16) 0.0081(15)
C34 0.0471(18) 0.0219(13) 0.0373(17) 0.0009(12) 0.0217(14) 0.0052(13)
C35 0.0170(11) 0.0220(12) 0.0185(12) 0.0039(10) 0.0035(9) 0.0035(9)
C36 0.0281(14) 0.0266(14) 0.0378(16) 0.0066(12) 0.0177(12) 0.0068(11)
C37 0.0442(18) 0.0463(19) 0.0443(19) 0.0034(16) 0.0299(15) 0.0114(15)
C38 0.0327(16) 0.067(2) 0.0305(16) 0.0143(16) 0.0175(13) 0.0069(16)
C39 0.0224(13) 0.0503(18) 0.0333(16) 0.0230(14) 0.0084(11) 0.0070(13)
C40 0.0255(13) 0.0276(13) 0.0298(14) 0.0135(12) 0.0073(11) 0.0075(11)
C41 0.0235(12) 0.0152(11) 0.0218(12) 0.0057(10) 0.0024(10) 0.0053(9)
C42 0.0274(14) 0.0344(15) 0.0215(13) 0.0053(12) 0.0065(11) -0.0009(12)
C43 0.0241(14) 0.052(2) 0.0302(16) 0.0139(15) 0.0042(12) -0.0087(13)
C44 0.0359(16) 0.0225(13) 0.0275(15) 0.0049(12) -0.0058(12) -0.0043(12)
C45 0.0390(17) 0.0415(18) 0.0323(17) -0.0134(14) -0.0036(13) 0.0130(15)
C46 0.0249(14) 0.0449(18) 0.0320(16) -0.0105(14) 0.0018(12) 0.0103(13)
C47 0.0192(11) 0.0240(12) 0.0169(11) 0.0076(10) 0.0077(9) 0.0057(10)
C48 0.0257(13) 0.0346(15) 0.0177(12) 0.0103(11) 0.0035(10) 0.0039(11)
C49 0.0372(15) 0.0282(14) 0.0178(13) 0.0008(11) 0.0097(11) -0.0004(12)
C50 0.0366(15) 0.0241(13) 0.0246(13) 0.0021(11) 0.0136(11) 0.0084(12)
C51 0.0238(12) 0.0250(13) 0.0199(12) 0.0062(10) 0.0093(10) 0.0075(10)
C52 0.0203(11) 0.0189(11) 0.0185(12) 0.0061(10) 0.0063(9) 0.0030(9)
C53 0.0284(13) 0.0210(12) 0.0207(12) 0.0083(10) 0.0092(10) 0.0032(10)
C54 0.0305(14) 0.0219(13) 0.0272(14) 0.0054(11) 0.0095(11) -0.0036(11)
C55 0.0200(12) 0.0348(15) 0.0271(14) 0.0116(12) 0.0049(10) -0.0016(11)
C56 0.0202(12) 0.0291(13) 0.0232(13) 0.0106(11) 0.0081(10) 0.0056(10)
C57 0.0186(11) 0.0234(12) 0.0146(11) 0.0073(10) 0.0042(9) 0.0025(9)
C58 0.0238(12) 0.0269(13) 0.0241(13) 0.0109(11) 0.0081(10) 0.0087(10)
C59 0.0249(13) 0.0357(15) 0.0362(16) 0.0130(13) 0.0166(12) 0.0096(12)
C60 0.0312(15) 0.0352(16) 0.0385(16) 0.0187(13) 0.0193(13) 0.0052(12)
C61 0.0310(14) 0.0302(14) 0.0356(16) 0.0188(13) 0.0127(12) 0.0090(12)
C62 0.0251(13) 0.0267(13) 0.0291(14) 0.0132(11) 0.0095(11) 0.0097(11)
C63 0.0211(12) 0.0254(13) 0.0432(16) 0.0196(12) 0.0155(11) 0.0092(10)
C64 0.0216(13) 0.0354(16) 0.0481(18) 0.0225(14) 0.0077(12) 0.0092(12)
C65 0.0245(15) 0.0404(18) 0.078(3) 0.0314(19) 0.0038(16) 0.0102(14)
C66 0.0292(17) 0.0418(19) 0.109(4) 0.033(2) 0.029(2) 0.0193(15)
C67 0.045(2) 0.0386(18) 0.093(3) 0.028(2) 0.045(2) 0.0222(16)
C68 0.0370(16) 0.0292(15) 0.055(2) 0.0222(14) 0.0291(15) 0.0144(13)
C69 0.0245(12) 0.0185(11) 0.0249(13) 0.0073(10) 0.0130(10) 0.0056(10)
C70 0.0243(13) 0.0311(14) 0.0304(14) 0.0084(12) 0.0107(11) 0.0111(11)
C71 0.0296(15) 0.0376(16) 0.0470(18) 0.0098(14) 0.0221(13) 0.0145(13)
C72 0.0407(17) 0.0312(15) 0.0409(17) 0.0036(13) 0.0271(14) 0.0072(13)
C73 0.0411(16) 0.0298(14) 0.0249(14) 0.0062(12) 0.0171(12) 0.0069(12)
C74 0.0289(13) 0.0260(13) 0.0234(13) 0.0076(11) 0.0105(11) 0.0092(11)
C75 0.0216(12) 0.0200(11) 0.0151(11) 0.0038(9) 0.0047(9) 0.0070(10)
C76 0.0266(13) 0.0228(12) 0.0197(12) 0.0072(10) 0.0093(10) 0.0070(10)
C77 0.0342(14) 0.0231(13) 0.0222(13) 0.0075(11) 0.0081(11) 0.0110(11)
C78 0.0311(14) 0.0287(14) 0.0240(13) 0.0025(11) 0.0043(11) 0.0164(12)
C79 0.0232(13) 0.0341(15) 0.0270(14) 0.0034(12) 0.0083(11) 0.0108(11)
C80 0.0244(12) 0.0237(12) 0.0205(12) 0.0060(10) 0.0082(10) 0.0065(10)
O81 0.0633(19) 0.086(2) 0.067(2) 0.0140(18) 0.0181(16) 0.0306(17)
C81 0.053(2) 0.077(3) 0.072(3) 0.009(2) 0.011(2) 0.027(2)
O82 0.125(5) 0.192(7) 0.276(9) 0.103(7) 0.043(5) 0.080(5)
C82 0.251(14) 0.078(6) 0.53(3) -0.006(10) 0.157(16) 0.067(8)
O83 0.070(2) 0.079(2) 0.0605(19) 0.0173(18) 0.0187(16) 0.0030(17)
C83 0.048(2) 0.076(3) 0.064(3) 0.016(2) 0.020(2) 0.011(2)

loop_
_atom_type_symbol
_atom_type_description
_atom_type_scat_dispersion_real
_atom_type_scat_dispersion_imag
_atom_type_scat_source
C C 0.0033 0.0016 'International Tables Vol C Tables 4.2.6.8 and 6.1.1.4'
H H 0.0000 0.0000 'International Tables Vol C Tables 4.2.6.8 and 6.1.1.4'
N N 0.0061 0.0033 'International Tables Vol C Tables 4.2.6.8 and 6.1.1.4'
O O 0.0106 0.0060 'International Tables Vol C Tables 4.2.6.8 and 6.1.1.4'
F F 0.0171 0.0103 'International Tables Vol C Tables 4.2.6.8 and 6.1.1.4'
P P 0.1023 0.0942 'International Tables Vol C Tables 4.2.6.8 and 6.1.1.4'
S S 0.1246 0.1234 'International Tables Vol C Tables 4.2.6.8 and 6.1.1.4'
Fe Fe 0.3463 0.8444 'International Tables Vol C Tables 4.2.6.8 and 6.1.1.4'
Pd Pd -0.9988 1.0072 'International Tables Vol C Tables 4.2.6.8 and 6.1.1.4'

loop_
_geom_angle_atom_site_label_1
_geom_angle_atom_site_label_2
_geom_angle_atom_site_label_3
_geom_angle
_geom_angle_site_symmetry_1
_geom_angle_site_symmetry_3
_geom_angle_publ_flag
O3 Pd1 N1 86.70(8) . . ?
O3 Pd1 P2 175.65(6) . . ?
N1 Pd1 P2 91.10(6) . . ?
O3 Pd1 P1 85.85(5) . . ?
N1 Pd1 P1 170.48(6) . . ?
P2 Pd1 P1 95.93(2) . . ?
C18 Fe1 C13 109.53(10) . . ?
C18 Fe1 C19 41.86(10) . . ?
C13 Fe1 C19 108.67(10) . . ?
C18 Fe1 C17 109.61(10) . . ?
C13 Fe1 C17 41.41(10) . . ?
C19 Fe1 C17 137.35(10) . . ?
C18 Fe1 C14 138.96(10) . . ?
C13 Fe1 C14 41.62(10) . . ?
C19 Fe1 C14 109.92(11) . . ?
C17 Fe1 C14 69.44(11) . . ?
C18 Fe1 C22 41.77(10) . . ?
C13 Fe1 C22 140.75(11) . . ?
C19 Fe1 C22 69.19(11) . . ?
C17 Fe1 C22 112.82(11) . . ?
C14 Fe1 C22 177.54(11) . . ?
C18 Fe1 C16 138.56(11) . . ?
C13 Fe1 C16 68.78(10) . . ?
C19 Fe1 C16 177.44(10) . . ?
C17 Fe1 C16 40.68(10) . . ?
C14 Fe1 C16 68.20(11) . . ?
C22 Fe1 C16 112.77(11) . . ?
C18 Fe1 C15 177.95(11) . . ?
C13 Fe1 C15 68.77(10) . . ?
C19 Fe1 C15 139.45(11) . . ?
C17 Fe1 C15 68.37(10) . . ?
C14 Fe1 C15 40.40(11) . . ?
C22 Fe1 C15 138.98(11) . . ?
C16 Fe1 C15 40.02(11) . . ?
C18 Fe1 C21 68.79(10) . . ?
C13 Fe1 C21 175.92(11) . . ?
C19 Fe1 C21 67.52(11) . . ?
C17 Fe1 C21 142.47(11) . . ?
C14 Fe1 C21 137.43(11) . . ?
C22 Fe1 C21 40.15(11) . . ?
C16 Fe1 C21 115.03(11) . . ?
C15 Fe1 C21 112.98(11) . . ?
C18 Fe1 C20 69.20(10) . . ?
C13 Fe1 C20 136.38(11) . . ?
C19 Fe1 C20 40.24(10) . . ?
C17 Fe1 C20 177.34(11) . . ?
C14 Fe1 C20 109.77(11) . . ?
C22 Fe1 C20 68.02(12) . . ?
C16 Fe1 C20 141.67(10) . . ?
C15 Fe1 C20 112.81(11) . . ?
C21 Fe1 C20 39.69(12) . . ?
C13 P1 C23 105.03(12) . . ?
C13 P1 C29 101.12(12) . . ?
C23 P1 C29 106.62(12) . . ?
C13 P1 Pd1 122.30(8) . . ?
C23 P1 Pd1 112.25(8) . . ?
C29 P1 Pd1 108.08(9) . . ?
C6 O1 Pd2 116.51(17) . 2_766 ?
C1 N1 C5 118.9(2) . . ?
C1 N1 Pd1 116.92(19) . . ?
C5 N1 Pd1 123.86(18) . . ?
N1 C1 C2 122.2(3) . . ?
N1 C1 H1 118.9 . . ?
C2 C1 H1 118.9 . . ?
O1A S1A O2A 114.39(18) . . ?
O1A S1A O3A 113.48(18) . . ?
O2A S1A O3A 116.30(19) . . ?
O1A S1A C1A 102.97(18) . . ?
O2A S1A C1A 102.73(16) . . ?
O3A S1A C1A 104.80(18) . . ?
F3A C1A F2A 108.5(3) . . ?
F3A C1A F1A 106.7(3) . . ?
F2A C1A F1A 106.8(3) . . ?
F3A C1A S1A 111.3(3) . . ?
F2A C1A S1A 111.4(2) . . ?
F1A C1A S1A 111.9(3) . . ?
O1B S1B O3B 116.7(4) . . ?
O1B S1B O2B 112.4(5) . . ?
O3B S1B O2B 115.3(4) . . ?
O1B S1B C1B 104.4(4) . . ?
O3B S1B C1B 102.4(3) . . ?
O2B S1B C1B 103.4(4) . . ?
F1B C1B F2B 106.5(5) . . ?
F1B C1B F3B 108.2(5) . . ?
F2B C1B F3B 111.2(5) . . ?
F1B C1B S1B 113.0(4) . . ?
F2B C1B S1B 112.8(3) . . ?
F3B C1B S1B 105.0(4) . . ?
O3C S1C O2C 138.9(15) . . ?
O3C S1C O1C 96.3(16) . . ?
O2C S1C O1C 116.1(6) . . ?
O3C S1C C1C 90.4(16) . . ?
O2C S1C C1C 104.3(7) . . ?
O1C S1C C1C 104.1(6) . . ?
F2C C1C F1C 110.6(12) . . ?
F2C C1C F3C 106.4(16) . . ?
F1C C1C F3C 98.7(14) . . ?
F2C C1C S1C 115.7(11) . . ?
F1C C1C S1C 115.5(10) . . ?
F3C C1C S1C 108.1(12) . . ?
O1 Pd2 N2 87.34(8) 2_766 . ?
O1 Pd2 P3 173.61(6) 2_766 . ?
N2 Pd2 P3 88.73(6) . . ?
O1 Pd2 P4 84.48(5) 2_766 . ?
N2 Pd2 P4 170.62(6) . . ?
P3 Pd2 P4 99.82(2) . . ?
C47 Fe2 C52 109.84(10) . . ?
C47 Fe2 C56 106.89(10) . . ?
C52 Fe2 C56 41.87(10) . . ?
C47 Fe2 C48 41.92(10) . . ?
C52 Fe2 C48 140.50(11) . . ?
C56 Fe2 C48 110.14(11) . . ?
C47 Fe2 C51 41.80(10) . . ?
C52 Fe2 C51 109.16(10) . . ?
C56 Fe2 C51 135.42(10) . . ?
C48 Fe2 C51 69.54(10) . . ?
C47 Fe2 C53 142.05(10) . . ?
C52 Fe2 C53 41.66(10) . . ?
C56 Fe2 C53 69.51(11) . . ?
C48 Fe2 C53 176.03(11) . . ?
C51 Fe2 C53 113.64(10) . . ?
C47 Fe2 C55 134.24(11) . . ?
C52 Fe2 C55 69.00(10) . . ?
C56 Fe2 C55 40.45(11) . . ?
C48 Fe2 C55 108.97(11) . . ?
C51 Fe2 C55 175.35(11) . . ?
C53 Fe2 C55 68.06(11) . . ?
C47 Fe2 C49 69.11(11) . . ?
C52 Fe2 C49 177.16(11) . . ?
C56 Fe2 C49 140.81(11) . . ?
C48 Fe2 C49 40.27(12) . . ?
C51 Fe2 C49 68.24(11) . . ?
C53 Fe2 C49 137.83(11) . . ?
C55 Fe2 C49 113.68(11) . . ?
C47 Fe2 C50 69.08(11) . . ?
C52 Fe2 C50 137.24(11) . . ?
C56 Fe2 C50 175.69(11) . . ?
C48 Fe2 C50 68.08(12) . . ?
C51 Fe2 C50 40.44(10) . . ?
C53 Fe2 C50 112.56(11) . . ?
C55 Fe2 C50 143.60(11) . . ?
C49 Fe2 C50 39.99(11) . . ?
C47 Fe2 C54 174.32(11) . . ?
C52 Fe2 C54 68.85(10) . . ?
C56 Fe2 C54 68.29(11) . . ?
C48 Fe2 C54 135.88(11) . . ?
C51 Fe2 C54 143.83(11) . . ?
C53 Fe2 C54 40.16(10) . . ?
C55 Fe2 C54 40.10(11) . . ?
C49 Fe2 C54 112.47(11) . . ?
C50 Fe2 C54 115.82(12) . . ?
C18 P2 C35 110.45(12) . . ?
C18 P2 C41 104.13(11) . . ?
C35 P2 C41 104.05(12) . . ?
C18 P2 Pd1 108.04(9) . . ?
C35 P2 Pd1 113.63(9) . . ?
C41 P2 Pd1 116.10(8) . . ?
C7 N2 C11 119.2(2) . . ?
C7 N2 Pd2 118.94(19) . . ?
C11 N2 Pd2 121.81(18) . . ?
C3 C2 C1 119.1(3) . . ?
C3 C2 H2 120.4 . . ?
C1 C2 H2 120.4 . . ?
C47 P3 C63 108.69(12) . . ?
C47 P3 C57 103.18(12) . . ?
C63 P3 C57 105.93(12) . . ?
C47 P3 Pd2 117.04(8) . . ?
C63 P3 Pd2 110.93(10) . . ?
C57 P3 Pd2 110.28(8) . . ?
C12 O3 Pd1 123.35(18) . . ?
C4 C3 C2 118.4(3) . . ?
C4 C3 C6 120.9(2) . . ?
C2 C3 C6 120.7(3) . . ?
C52 P4 C75 105.71(11) . . ?
C52 P4 C69 105.82(12) . . ?
C75 P4 C69 106.71(11) . . ?
C52 P4 Pd2 123.03(8) . . ?
C75 P4 Pd2 109.58(8) . . ?
C69 P4 Pd2 104.99(8) . . ?
C3 C4 C5 119.7(3) . . ?
C3 C4 H4 120.2 . . ?
C5 C4 H4 120.2 . . ?
N1 C5 C4 121.6(3) . . ?
N1 C5 H5 119.2 . . ?
C4 C5 H5 119.2 . . ?
O2 C6 O1 126.7(2) . . ?
O2 C6 C3 120.2(2) . . ?
O1 C6 C3 113.1(2) . . ?
N2 C7 C8 121.6(3) . . ?
N2 C7 H7 119.2 . . ?
C8 C7 H7 119.2 . . ?
C9 C8 C7 119.6(3) . . ?
C9 C8 H8 120.2 . . ?
C7 C8 H8 120.2 . . ?
C8 C9 C10 118.7(3) . . ?
C8 C9 C12 120.4(3) . . ?
C10 C9 C12 120.9(3) . . ?
C11 C10 C9 119.1(3) . . ?
C11 C10 H10 120.5 . . ?
C9 C10 H10 120.5 . . ?
N2 C11 C10 121.8(3) . . ?
N2 C11 H11 119.1 . . ?
C10 C11 H11 119.1 . . ?
O4 C12 O3 126.9(3) . . ?
O4 C12 C9 120.6(3) . . ?
O3 C12 C9 112.4(3) . . ?
C17 C13 C14 107.7(2) . . ?
C17 C13 P1 127.12(19) . . ?
C14 C13 P1 125.0(2) . . ?
C17 C13 Fe1 69.98(14) . . ?
C14 C13 Fe1 69.95(14) . . ?
P1 C13 Fe1 122.02(12) . . ?
C15 C14 C13 107.5(2) . . ?
C15 C14 Fe1 70.69(15) . . ?
C13 C14 Fe1 68.43(14) . . ?
C15 C14 H14 126.2 . . ?
C13 C14 H14 126.2 . . ?
Fe1 C14 H14 126.2 . . ?
C16 C15 C14 108.8(2) . . ?
C16 C15 Fe1 69.93(14) . . ?
C14 C15 Fe1 68.91(14) . . ?
C16 C15 H15 125.6 . . ?
C14 C15 H15 125.6 . . ?
Fe1 C15 H15 127.1 . . ?
C15 C16 C17 108.6(2) . . ?
C15 C16 Fe1 70.04(15) . . ?
C17 C16 Fe1 68.75(14) . . ?
C15 C16 H16 125.7 . . ?
C17 C16 H16 125.7 . . ?
Fe1 C16 H16 127.1 . . ?
C16 C17 C13 107.4(2) . . ?
C16 C17 Fe1 70.56(14) . . ?
C13 C17 Fe1 68.61(14) . . ?
C16 C17 H17 126.3 . . ?
C13 C17 H17 126.3 . . ?
Fe1 C17 H17 126.1 . . ?
C19 C18 C22 106.8(2) . . ?
C19 C18 P2 121.59(19) . . ?
C22 C18 P2 131.6(2) . . ?
C19 C18 Fe1 70.28(14) . . ?
C22 C18 Fe1 70.74(14) . . ?
P2 C18 Fe1 121.83(13) . . ?
C20 C19 C18 108.4(2) . . ?
C20 C19 Fe1 71.52(15) . . ?
C18 C19 Fe1 67.86(14) . . ?
C20 C19 H19 125.8 . . ?
C18 C19 H19 125.8 . . ?
Fe1 C19 H19 126.4 . . ?
C21 C20 C19 107.9(2) . . ?
C21 C20 Fe1 70.04(15) . . ?
C19 C20 Fe1 68.24(14) . . ?
C21 C20 H20 126.1 . . ?
C19 C20 H20 126.0 . . ?
Fe1 C20 H20 127.2 . . ?
C20 C21 C22 109.5(2) . . ?
C20 C21 Fe1 70.27(15) . . ?
C22 C21 Fe1 68.82(14) . . ?
C20 C21 H21 125.3 . . ?
C22 C21 H21 125.3 . . ?
Fe1 C21 H21 127.3 . . ?
C21 C22 C18 107.4(2) . . ?
C21 C22 Fe1 71.03(15) . . ?
C18 C22 Fe1 67.49(14) . . ?
C21 C22 H22 126.3 . . ?
C18 C22 H22 126.3 . . ?
Fe1 C22 H22 126.7 . . ?
C28 C23 C24 119.3(2) . . ?
C28 C23 P1 121.50(19) . . ?
C24 C23 P1 119.2(2) . . ?
C25 C24 C23 119.9(3) . . ?
C25 C24 H24 120.0 . . ?
C23 C24 H24 120.0 . . ?
C26 C25 C24 120.5(3) . . ?
C26 C25 H25 119.8 . . ?
C24 C25 H25 119.8 . . ?
C27 C26 C25 119.8(3) . . ?
C27 C26 H26 120.1 . . ?
C25 C26 H26 120.1 . . ?
C26 C27 C28 120.5(3) . . ?
C26 C27 H27 119.7 . . ?
C28 C27 H27 119.7 . . ?
C27 C28 C23 120.0(3) . . ?
C27 C28 H28 120.0 . . ?
C23 C28 H28 120.0 . . ?
C30 C29 C34 119.2(2) . . ?
C30 C29 P1 121.6(2) . . ?
C34 C29 P1 119.2(2) . . ?
C29 C30 C31 120.0(3) . . ?
C29 C30 H30 120.0 . . ?
C31 C30 H30 120.0 . . ?
C32 C31 C30 120.6(3) . . ?
C32 C31 H31 119.7 . . ?
C30 C31 H31 119.7 . . ?
C31 C32 C33 119.5(3) . . ?
C31 C32 H32 120.2 . . ?
C33 C32 H32 120.2 . . ?
C32 C33 C34 120.4(3) . . ?
C32 C33 H33 119.8 . . ?
C34 C33 H33 119.8 . . ?
C33 C34 C29 120.4(3) . . ?
C33 C34 H34 119.8 . . ?
C29 C34 H34 119.8 . . ?
C36 C35 C40 119.2(3) . . ?
C36 C35 P2 119.5(2) . . ?
C40 C35 P2 121.3(2) . . ?
C35 C36 C37 120.2(3) . . ?
C35 C36 H36 119.9 . . ?
C37 C36 H36 119.9 . . ?
C38 C37 C36 120.0(3) . . ?
C38 C37 H37 120.0 . . ?
C36 C37 H37 120.0 . . ?
C37 C38 C39 120.3(3) . . ?
C37 C38 H38 119.8 . . ?
C39 C38 H38 119.8 . . ?
C38 C39 C40 120.4(3) . . ?
C38 C39 H39 119.8 . . ?
C40 C39 H39 119.8 . . ?
C39 C40 C35 119.8(3) . . ?
C39 C40 H40 120.1 . . ?
C35 C40 H40 120.1 . . ?
C42 C41 C46 119.6(2) . . ?
C42 C41 P2 121.1(2) . . ?
C46 C41 P2 119.3(2) . . ?
C41 C42 C43 119.6(3) . . ?
C41 C42 H42 120.2 . . ?
C43 C42 H42 120.2 . . ?
C44 C43 C42 120.9(3) . . ?
C44 C43 H43 119.5 . . ?
C42 C43 H43 119.5 . . ?
C43 C44 C45 119.8(3) . . ?
C43 C44 H44 120.1 . . ?
C45 C44 H44 120.1 . . ?
C44 C45 C46 120.0(3) . . ?
C44 C45 H45 120.0 . . ?
C46 C45 H45 120.0 . . ?
C41 C46 C45 120.1(3) . . ?
C41 C46 H46 120.0 . . ?
C45 C46 H46 120.0 . . ?
C51 C47 C48 107.1(2) . . ?
C51 C47 P3 123.04(18) . . ?
C48 C47 P3 129.8(2) . . ?
C51 C47 Fe2 70.41(14) . . ?
C48 C47 Fe2 70.08(14) . . ?
P3 C47 Fe2 122.66(13) . . ?
C49 C48 C47 107.9(2) . . ?
C49 C48 Fe2 71.12(16) . . ?
C47 C48 Fe2 68.00(14) . . ?
C49 C48 H48 126.0 . . ?
C47 C48 H48 126.0 . . ?
Fe2 C48 H48 126.4 . . ?
C48 C49 C50 108.8(2) . . ?
C48 C49 Fe2 68.61(15) . . ?
C50 C49 Fe2 70.30(16) . . ?
C48 C49 H49 125.6 . . ?
C50 C49 H49 125.6 . . ?
Fe2 C49 H49 127.1 . . ?
C49 C50 C51 108.5(2) . . ?
C49 C50 Fe2 69.70(16) . . ?
C51 C50 Fe2 68.51(15) . . ?
C49 C50 H50 125.7 . . ?
C51 C50 H50 125.7 . . ?
Fe2 C50 H50 127.6 . . ?
C50 C51 C47 107.6(2) . . ?
C50 C51 Fe2 71.05(15) . . ?
C47 C51 Fe2 67.79(14) . . ?
C50 C51 H51 126.2 . . ?
C47 C51 H51 126.2 . . ?
Fe2 C51 H51 126.5 . . ?
C53 C52 C56 107.1(2) . . ?
C53 C52 P4 126.47(19) . . ?
C56 C52 P4 126.25(19) . . ?
C53 C52 Fe2 70.31(14) . . ?
C56 C52 Fe2 69.75(14) . . ?
P4 C52 Fe2 121.40(13) . . ?
C54 C53 C52 108.0(2) . . ?
C54 C53 Fe2 71.13(15) . . ?
C52 C53 Fe2 68.03(14) . . ?
C54 C53 H53 126.0 . . ?
C52 C53 H53 126.0 . . ?
Fe2 C53 H53 126.4 . . ?
C53 C54 C55 108.4(2) . . ?
C53 C54 Fe2 68.70(15) . . ?
C55 C54 Fe2 69.40(15) . . ?
C53 C54 H54 125.8 . . ?
C55 C54 H54 125.8 . . ?
Fe2 C54 H54 127.7 . . ?
C56 C55 C54 108.9(2) . . ?
C56 C55 Fe2 68.64(15) . . ?
C54 C55 Fe2 70.50(16) . . ?
C56 C55 H55 125.5 . . ?
C54 C55 H55 125.5 . . ?
Fe2 C55 H55 126.9 . . ?
C55 C56 C52 107.6(2) . . ?
C55 C56 Fe2 70.91(16) . . ?
C52 C56 Fe2 68.39(15) . . ?
C55 C56 H56 126.2 . . ?
C52 C56 H56 126.2 . . ?
Fe2 C56 H56 126.1 . . ?
C62 C57 C58 119.3(2) . . ?
C62 C57 P3 122.8(2) . . ?
C58 C57 P3 117.73(19) . . ?
C59 C58 C57 120.2(2) . . ?
C59 C58 H58 119.9 . . ?
C57 C58 H58 119.9 . . ?
C58 C59 C60 120.1(3) . . ?
C58 C59 H59 119.9 . . ?
C60 C59 H59 119.9 . . ?
C61 C60 C59 120.1(3) . . ?
C61 C60 H60 120.0 . . ?
C59 C60 H60 120.0 . . ?
C60 C61 C62 120.2(3) . . ?
C60 C61 H61 119.9 . . ?
C62 C61 H61 119.9 . . ?
C57 C62 C61 120.0(3) . . ?
C57 C62 H62 120.0 . . ?
C61 C62 H62 120.0 . . ?
C64 C63 C68 119.5(3) . . ?
C64 C63 P3 121.4(2) . . ?
C68 C63 P3 119.2(2) . . ?
C65 C64 C63 119.4(3) . . ?
C65 C64 H64 120.3 . . ?
C63 C64 H64 120.3 . . ?
C66 C65 C64 120.5(3) . . ?
C66 C65 H65 119.7 . . ?
C64 C65 H65 119.7 . . ?
C65 C66 C67 120.7(3) . . ?
C65 C66 H66 119.6 . . ?
C67 C66 H66 119.6 . . ?
C66 C67 C68 119.5(4) . . ?
C66 C67 H67 120.2 . . ?
C68 C67 H67 120.2 . . ?
C67 C68 C63 120.3(3) . . ?
C67 C68 H68 119.9 . . ?
C63 C68 H68 119.9 . . ?
C70 C69 C74 119.3(2) . . ?
C70 C69 P4 119.0(2) . . ?
C74 C69 P4 121.3(2) . . ?
C71 C70 C69 120.2(3) . . ?
C71 C70 H70 119.9 . . ?
C69 C70 H70 119.9 . . ?
C72 C71 C70 120.0(3) . . ?
C72 C71 H71 120.0 . . ?
C70 C71 H71 120.0 . . ?
C73 C72 C71 120.4(3) . . ?
C73 C72 H72 119.8 . . ?
C71 C72 H72 119.8 . . ?
C72 C73 C74 120.1(3) . . ?
C72 C73 H73 119.9 . . ?
C74 C73 H73 119.9 . . ?
C73 C74 C69 119.9(3) . . ?
C73 C74 H74 120.0 . . ?
C69 C74 H74 120.0 . . ?
C76 C75 C80 119.5(2) . . ?
C76 C75 P4 120.82(19) . . ?
C80 C75 P4 119.65(19) . . ?
C77 C76 C75 120.2(2) . . ?
C77 C76 H76 119.9 . . ?
C75 C76 H76 119.9 . . ?
C76 C77 C78 119.9(3) . . ?
C76 C77 H77 120.1 . . ?
C78 C77 H77 120.1 . . ?
C79 C78 C77 120.3(2) . . ?
C79 C78 H78 119.8 . . ?
C77 C78 H78 119.8 . . ?
C78 C79 C80 120.4(3) . . ?
C78 C79 H79 119.8 . . ?
C80 C79 H79 119.8 . . ?
C79 C80 C75 119.7(2) . . ?
C79 C80 H80 120.2 . . ?
C75 C80 H80 120.2 . . ?
C81 O81 H81 109.5 . . ?
O81 C81 H81A 109.5 . . ?
O81 C81 H81B 109.5 . . ?
H81A C81 H81B 109.5 . . ?
O81 C81 H81C 109.5 . . ?
H81A C81 H81C 109.5 . . ?
H81B C81 H81C 109.5 . . ?
C82 O82 H82 109.5 . . ?
O82 C82 H82A 109.5 . . ?
O82 C82 H82B 109.5 . . ?
H82A C82 H82B 109.5 . . ?
O82 C82 H82C 109.5 . . ?
H82A C82 H82C 109.5 . . ?
H82B C82 H82C 109.5 . . ?
C83 O83 H83 109.5 . . ?
O83 C83 H83A 109.5 . . ?
O83 C83 H83B 109.5 . . ?
H83A C83 H83B 109.5 . . ?
O83 C83 H83C 109.5 . . ?
H83A C83 H83C 109.5 . . ?
H83B C83 H83C 109.5 . . ?

loop_
_geom_bond_atom_site_label_1
_geom_bond_atom_site_label_2
_geom_bond_distance
_geom_bond_site_symmetry_2
_geom_bond_publ_flag
Pd1 O3 2.0601(18) . ?
Pd1 N1 2.083(2) . ?
Pd1 P2 2.2608(6) . ?
Pd1 P1 2.3029(6) . ?
Fe1 C18 1.997(2) . ?
Fe1 C13 2.018(2) . ?
Fe1 C19 2.029(2) . ?
Fe1 C17 2.036(3) . ?
Fe1 C14 2.038(3) . ?
Fe1 C22 2.041(3) . ?
Fe1 C16 2.060(3) . ?
Fe1 C15 2.062(2) . ?
Fe1 C21 2.069(3) . ?
Fe1 C20 2.072(3) . ?
P1 C13 1.808(2) . ?
P1 C23 1.809(3) . ?
P1 C29 1.819(3) . ?
O1 C6 1.279(3) . ?
O1 Pd2 2.0622(17) 2_766 ?
N1 C1 1.329(4) . ?
N1 C5 1.332(3) . ?
C1 C2 1.380(4) . ?
C1 H1 0.9500 . ?
S1A O1A 1.427(3) . ?
S1A O2A 1.434(3) . ?
S1A O3A 1.439(3) . ?
S1A C1A 1.808(3) . ?
F1A C1A 1.338(4) . ?
C1A F3A 1.314(4) . ?
C1A F2A 1.323(4) . ?
S1B O1B 1.380(10) . ?
S1B O3B 1.423(5) . ?
S1B O2B 1.458(10) . ?
S1B C1B 1.805(5) . ?
F1B C1B 1.312(6) . ?
C1B F2B 1.328(6) . ?
C1B F3B 1.492(10) . ?
S1C O3C 1.36(3) . ?
S1C O2C 1.401(11) . ?
S1C O1C 1.436(9) . ?
S1C C1C 1.756(14) . ?
F1C C1C 1.343(16) . ?
C1C F2C 1.27(2) . ?
C1C F3C 1.50(3) . ?
Pd2 O1 2.0622(17) 2_766 ?
Pd2 N2 2.086(2) . ?
Pd2 P3 2.2608(6) . ?
Pd2 P4 2.2770(6) . ?
Fe2 C47 2.002(2) . ?
Fe2 C52 2.010(2) . ?
Fe2 C56 2.029(3) . ?
Fe2 C48 2.030(3) . ?
Fe2 C51 2.037(3) . ?
Fe2 C53 2.041(3) . ?
Fe2 C55 2.058(3) . ?
Fe2 C49 2.063(3) . ?
Fe2 C50 2.070(3) . ?
Fe2 C54 2.073(3) . ?
P2 C18 1.788(3) . ?
P2 C35 1.806(3) . ?
P2 C41 1.813(2) . ?
O2 C6 1.225(3) . ?
N2 C7 1.339(4) . ?
N2 C11 1.343(4) . ?
C2 C3 1.376(4) . ?
C2 H2 0.9500 . ?
P3 C47 1.784(3) . ?
P3 C63 1.808(3) . ?
P3 C57 1.817(2) . ?
O3 C12 1.281(3) . ?
C3 C4 1.371(4) . ?
C3 C6 1.511(3) . ?
P4 C52 1.793(2) . ?
P4 C75 1.809(2) . ?
P4 C69 1.821(3) . ?
O4 C12 1.232(4) . ?
C4 C5 1.381(4) . ?
C4 H4 0.9500 . ?
C5 H5 0.9500 . ?
C7 C8 1.380(4) . ?
C7 H7 0.9500 . ?
C8 C9 1.377(4) . ?
C8 H8 0.9500 . ?
C9 C10 1.388(4) . ?
C9 C12 1.514(4) . ?
C10 C11 1.378(4) . ?
C10 H10 0.9500 . ?
C11 H11 0.9500 . ?
C13 C17 1.434(4) . ?
C13 C14 1.441(3) . ?
C14 C15 1.416(4) . ?
C14 H14 0.9500 . ?
C15 C16 1.411(4) . ?
C15 H15 0.9500 . ?
C16 C17 1.424(3) . ?
C16 H16 0.9500 . ?
C17 H17 0.9500 . ?
C18 C19 1.439(4) . ?
C18 C22 1.440(3) . ?
C19 C20 1.412(4) . ?
C19 H19 0.9500 . ?
C20 C21 1.406(4) . ?
C20 H20 0.9500 . ?
C21 C22 1.411(4) . ?
C21 H21 0.9500 . ?
C22 H22 0.9500 . ?
C23 C28 1.390(4) . ?
C23 C24 1.399(3) . ?
C24 C25 1.385(4) . ?
C24 H24 0.9500 . ?
C25 C26 1.383(5) . ?
C25 H25 0.9500 . ?
C26 C27 1.380(4) . ?
C26 H26 0.9500 . ?
C27 C28 1.389(4) . ?
C27 H27 0.9500 . ?
C28 H28 0.9500 . ?
C29 C30 1.388(3) . ?
C29 C34 1.388(4) . ?
C30 C31 1.390(4) . ?
C30 H30 0.9500 . ?
C31 C32 1.377(4) . ?
C31 H31 0.9500 . ?
C32 C33 1.381(4) . ?
C32 H32 0.9500 . ?
C33 C34 1.383(4) . ?
C33 H33 0.9500 . ?
C34 H34 0.9500 . ?
C35 C36 1.388(4) . ?
C35 C40 1.398(4) . ?
C36 C37 1.393(4) . ?
C36 H36 0.9500 . ?
C37 C38 1.374(5) . ?
C37 H37 0.9500 . ?
C38 C39 1.378(5) . ?
C38 H38 0.9500 . ?
C39 C40 1.386(4) . ?
C39 H39 0.9500 . ?
C40 H40 0.9500 . ?
C41 C42 1.382(4) . ?
C41 C46 1.388(4) . ?
C42 C43 1.385(4) . ?
C42 H42 0.9500 . ?
C43 C44 1.372(5) . ?
C43 H43 0.9500 . ?
C44 C45 1.374(5) . ?
C44 H44 0.9500 . ?
C45 C46 1.388(4) . ?
C45 H45 0.9500 . ?
C46 H46 0.9500 . ?
C47 C51 1.441(3) . ?
C47 C48 1.442(3) . ?
C48 C49 1.409(4) . ?
C48 H48 0.9500 . ?
C49 C50 1.413(4) . ?
C49 H49 0.9500 . ?
C50 C51 1.420(4) . ?
C50 H50 0.9500 . ?
C51 H51 0.9500 . ?
C52 C53 1.441(3) . ?
C52 C56 1.443(3) . ?
C53 C54 1.413(4) . ?
C53 H53 0.9500 . ?
C54 C55 1.416(4) . ?
C54 H54 0.9500 . ?
C55 C56 1.413(4) . ?
C55 H55 0.9500 . ?
C56 H56 0.9500 . ?
C57 C62 1.388(3) . ?
C57 C58 1.396(4) . ?
C58 C59 1.381(4) . ?
C58 H58 0.9500 . ?
C59 C60 1.384(4) . ?
C59 H59 0.9500 . ?
C60 C61 1.377(4) . ?
C60 H60 0.9500 . ?
C61 C62 1.392(4) . ?
C61 H61 0.9500 . ?
C62 H62 0.9500 . ?
C63 C64 1.395(4) . ?
C63 C68 1.395(4) . ?
C64 C65 1.390(4) . ?
C64 H64 0.9500 . ?
C65 C66 1.370(6) . ?
C65 H65 0.9500 . ?
C66 C67 1.379(6) . ?
C66 H66 0.9500 . ?
C67 C68 1.388(4) . ?
C67 H67 0.9500 . ?
C68 H68 0.9500 . ?
C69 C70 1.391(4) . ?
C69 C74 1.394(4) . ?
C70 C71 1.383(4) . ?
C70 H70 0.9500 . ?
C71 C72 1.380(5) . ?
C71 H71 0.9500 . ?
C72 C73 1.373(4) . ?
C72 H72 0.9500 . ?
C73 C74 1.391(4) . ?
C73 H73 0.9500 . ?
C74 H74 0.9500 . ?
C75 C76 1.396(3) . ?
C75 C80 1.398(3) . ?
C76 C77 1.383(4) . ?
C76 H76 0.9500 . ?
C77 C78 1.388(4) . ?
C77 H77 0.9500 . ?
C78 C79 1.378(4) . ?
C78 H78 0.9500 . ?
C79 C80 1.389(4) . ?
C79 H79 0.9500 . ?
C80 H80 0.9500 . ?
O81 C81 1.378(5) . ?
O81 H81 0.8400 . ?
C81 H81A 0.9800 . ?
C81 H81B 0.9800 . ?
C81 H81C 0.9800 . ?
O82 C82 1.323(10) . ?
O82 H82 0.8400 . ?
C82 H82A 0.9800 . ?
C82 H82B 0.9800 . ?
C82 H82C 0.9800 . ?
O83 C83 1.418(5) . ?
O83 H83 0.8400 . ?
C83 H83A 0.9800 . ?
C83 H83B 0.9800 . ?
C83 H83C 0.9800 . ?

loop_
_geom_hbond_atom_site_label_D
_geom_hbond_atom_site_label_H
_geom_hbond_atom_site_label_A
_geom_hbond_distance_DH
_geom_hbond_distance_HA
_geom_hbond_distance_DA
_geom_hbond_angle_DHA
_geom_hbond_site_symmetry_A
O81 H81 O4 0.84 2.07 2.900(4) 170.9 .
O83 H83 O1A 0.84 1.98 2.766(4) 155.3 .
O82 H82 O2 0.84 2.04 2.813(6) 152.5 .

loop_
_platon_squeeze_void_nr
_platon_squeeze_void_average_x
_platon_squeeze_void_average_y
_platon_squeeze_void_average_z
_platon_squeeze_void_volume
_platon_squeeze_void_count_electrons
1 0.029 0.500 0.500 652.3 215.6
